data_7027334
loop_
_publ_author_name
'Goher, Mohamed A. S.'
'Mautner, Franz A.'

_publ_section_title
;
 A novel polymeric copper(I) complex with an unusual azide bridge.
 Synthesis and crystal structure of [Cu(pyza)(\m-1,1,3-N3)]\\infty
 (pyza&#x2005;=&#x2005;pyrazinecarboxamide)
;
_journal_issue 10
_journal_name_full 'Journal of the Chemical Society, Dalton Transactions'
_journal_page_first 1535
_journal_paper_doi 10.1039/a901425j
_journal_year 1999
_chemical_formula_sum 'C5 H5 Cu N6 O'
_chemical_formula_weight 228.69
_chemical_name_common '[Cu(pyrazineamide)(N3)]n'
_chemical_name_systematic
; 
 ? 
;
_space_group_IT_number 14
_symmetry_cell_setting monoclinic
_symmetry_space_group_name_Hall '-P 2yn'
_symmetry_space_group_name_H-M 'P 1 21/n 1'
_atom_sites_solution_hydrogens geom
_atom_sites_solution_primary direct
_atom_sites_solution_secondary difmap
_audit_creation_method SHELXL
_cell_angle_alpha 90.00
_cell_angle_beta 90.59(3)
_cell_angle_gamma 90.00
_cell_formula_units_Z 4
_cell_length_a 5.528(2)
_cell_length_b 5.442(2)
_cell_length_c 25.999(9)
_cell_measurement_reflns_used 69
_cell_measurement_temperature 298(2)
_cell_measurement_theta_max 15.0
_cell_measurement_theta_min 5.2
_cell_volume 782.1(5)
_computing_molecular_graphics 'SHELXTL/PC v.5.03 (Siemens Ind. Aut.)'
_computing_publication_material 'SHELXTL/PC v.5.03 (Siemens Ind. Aut.)'
_computing_structure_refinement 'SHELXL-93 (Sheldrick, 1993)'
_computing_structure_solution 'SHELXS-86 (Sheldrick, 1990)'
_diffrn_ambient_temperature 298(2)
_diffrn_measurement_device 'mod. STOE 4-circle-diffractometer'
_diffrn_measurement_method 'Omega-Scan, delta Omega: 2.00 deg.'
_diffrn_radiation_monochromator graphite
_diffrn_radiation_source 'fine-focus sealed tube'
_diffrn_radiation_type MoK\a
_diffrn_radiation_wavelength 0.71069
_diffrn_reflns_av_R_equivalents 0.0242
_diffrn_reflns_av_sigmaI/netI 0.0305
_diffrn_reflns_limit_h_max 7
_diffrn_reflns_limit_h_min -7
_diffrn_reflns_limit_k_max 7
_diffrn_reflns_limit_k_min -2
_diffrn_reflns_limit_l_max 36
_diffrn_reflns_limit_l_min -36
_diffrn_reflns_number 1973
_diffrn_reflns_theta_max 26.00
_diffrn_reflns_theta_min 3.13
_diffrn_standards_decay_% 2
_diffrn_standards_interval_count 100
_diffrn_standards_interval_time '80 min'
_diffrn_standards_number '2  (1 0 -3, 1 1 5)'
_exptl_absorpt_coefficient_mu 2.757
_exptl_absorpt_correction_T_max 1.000
_exptl_absorpt_correction_T_min 0.126
_exptl_absorpt_correction_type DIFABS
_exptl_crystal_colour red
_exptl_crystal_density_diffrn 1.942
_exptl_crystal_density_meas 1.93(3)
_exptl_crystal_density_method 'suspension method'
_exptl_crystal_description 'irregular shaped'
_exptl_crystal_F_000 456
_exptl_crystal_size_max 0.25
_exptl_crystal_size_mid 0.10
_exptl_crystal_size_min 0.05
_refine_diff_density_max 0.515
_refine_diff_density_min -0.723
_refine_diff_density_rms 0.092
_refine_ls_extinction_method none
_refine_ls_goodness_of_fit_all 1.066
_refine_ls_goodness_of_fit_obs 1.092
_refine_ls_hydrogen_treatment noref
_refine_ls_matrix_type full
_refine_ls_number_parameters 125
_refine_ls_number_reflns 1528
_refine_ls_number_restraints 2
_refine_ls_restrained_S_all 1.097
_refine_ls_restrained_S_obs 1.092
_refine_ls_R_factor_all 0.0531
_refine_ls_R_factor_obs 0.0427
_refine_ls_shift/esd_max 0.000
_refine_ls_shift/esd_mean 0.000
_refine_ls_structure_factor_coef Fsqd
_refine_ls_weighting_details 'w=1/[\s^2^(Fo^2^)+(0.0615P)^2^+0.8259P] where P=(Fo^2^+2Fc^2^)/3'
_refine_ls_weighting_scheme calc
_refine_ls_wR_factor_all 0.1172
_refine_ls_wR_factor_obs 0.1061
_reflns_number_observed 1296
_reflns_number_total 1543
_reflns_observed_criterion >2sigma(I)
_cod_data_source_file 901425jsup1.cif
_cod_data_source_block gcu2b6
_cod_depositor_comments
;
The following automatic conversions were performed:

'_symmetry_cell_setting' value 'Monoclinic' changed to 'monoclinic'
according to /home/saulius/struct/CIF-dictionaries/cif_core.dic
dictionary named 'cif_core.dic' version 2.4.2 from 2011-04-26.

Automatic conversion script
Id: cif_fix_values 1891 2012-01-12 08:04:46Z andrius 

The following automatic conversions were performed:

'_refine_ls_weighting_scheme' value 'calc
w=1/[\s^2^(Fo^2^)+(0.0615P)^2^+0.8259P] where P=(Fo^2^+2Fc^2^)/3' was
changed to 'calc'. New tag '_refine_ls_weighting_details' was
created. The value of the new tag was set to
'w=1/[\s^2^(Fo^2^)+(0.0615P)^2^+0.8259P] where P=(Fo^2^+2Fc^2^)/3'.

Automatic conversion script
Id: cif_fix_values 3143 2015-03-26 13:38:13Z robertas 
;
_cod_original_sg_symbol_H-M P2(1)/n
_cod_database_code 7027334

loop_
_symmetry_equiv_pos_as_xyz
'x, y, z'
'-x+1/2, y+1/2, -z+1/2'
'-x, -y, -z'
'x-1/2, -y-1/2, z-1/2'

loop_
_atom_site_aniso_label
_atom_site_aniso_U_11
_atom_site_aniso_U_22
_atom_site_aniso_U_33
_atom_site_aniso_U_23
_atom_site_aniso_U_13
_atom_site_aniso_U_12
Cu1 0.0354(3) 0.0382(3) 0.0410(3) -0.0027(2) 0.0034(2) -0.0041(2)
N4 0.032(2) 0.036(2) 0.045(2) 0.010(2) -0.0013(14) 0.0029(15)
N5 0.036(2) 0.0219(15) 0.030(2) -0.0007(13) -0.0054(13) 0.0042(13)
N6 0.034(2) 0.047(2) 0.060(2) -0.006(2) 0.005(2) -0.004(2)
N1 0.047(2) 0.032(2) 0.036(2) -0.0079(15) -0.0018(15) -0.0024(15)
C1 0.035(2) 0.030(2) 0.026(2) -0.0025(15) -0.0037(14) -0.001(2)
C2 0.041(2) 0.031(2) 0.029(2) -0.005(2) -0.0013(15) -0.006(2)
N2 0.040(2) 0.031(2) 0.030(2) -0.0034(14) 0.0001(13) -0.0048(14)
C3 0.047(2) 0.028(2) 0.036(2) 0.004(2) 0.000(2) -0.008(2)
C4 0.049(2) 0.028(2) 0.042(2) 0.000(2) -0.004(2) -0.011(2)
C5 0.040(2) 0.036(2) 0.027(2) -0.005(2) -0.0026(15) -0.003(2)
O1 0.056(2) 0.046(2) 0.048(2) -0.0176(15) 0.0163(15) -0.017(2)
N3 0.050(2) 0.053(2) 0.046(2) -0.020(2) 0.012(2) -0.013(2)

loop_
_atom_site_label
_atom_site_type_symbol
_atom_site_fract_x
_atom_site_fract_y
_atom_site_fract_z
_atom_site_U_iso_or_equiv
_atom_site_thermal_displace_type
_atom_site_occupancy
_atom_site_calc_flag
_atom_site_refinement_flags
Cu1 Cu 0.64940(8) 0.68300(10) 0.21383(2) 0.0382(2) Uani 1 d .
N4 N 0.5725(6) 0.4131(7) 0.26891(13) 0.0376(8) Uani 1 d .
N5 N 0.3677(5) 0.3768(6) 0.28183(12) 0.0295(7) Uani 1 d .
N6 N 0.1713(6) 0.3503(7) 0.2959(2) 0.0471(9) Uani 1 d .
N1 N 0.8805(6) 0.1543(6) 0.07117(13) 0.0382(8) Uani 1 d .
C1 C 1.0023(7) 0.3628(7) 0.08092(14) 0.0308(8) Uani 1 d .
C2 C 0.9423(7) 0.5199(7) 0.12061(14) 0.0336(8) Uani 1 d .
H1 H 1.0329(7) 0.6619(7) 0.12584(14) 0.040 Uiso 1 calc R
N2 N 0.7545(6) 0.4711(6) 0.15198(12) 0.0335(7) Uani 1 d .
C3 C 0.6341(8) 0.2618(7) 0.1427(2) 0.0369(9) Uani 1 d .
H2 H 0.5059(8) 0.2190(7) 0.1638(2) 0.044 Uiso 1 calc R
C4 C 0.6958(8) 0.1068(8) 0.1023(2) 0.0399(9) Uani 1 d .
H3 H 0.6050(8) -0.0349(8) 0.0968(2) 0.048 Uiso 1 calc R
C5 C 1.2155(7) 0.4257(8) 0.04722(14) 0.0344(8) Uani 1 d .
O1 O 1.3247(6) 0.6213(6) 0.05382(12) 0.0503(8) Uani 1 d .
N3 N 1.2707(7) 0.2637(8) 0.0114(2) 0.0498(10) Uani 1 d D
H4 H 1.3982(68) 0.2896(101) -0.0084(19) 0.066(12) Uiso 1 d D
H5 H 1.2073(91) 0.1155(52) 0.0129(22) 0.066(12) Uiso 1 d D

loop_
_atom_type_symbol
_atom_type_description
_atom_type_scat_dispersion_real
_atom_type_scat_dispersion_imag
_atom_type_scat_source
C C 0.0033 0.0016 'International Tables Vol C Tables 4.2.6.8 and 6.1.1.4'
H H 0.0000 0.0000 'International Tables Vol C Tables 4.2.6.8 and 6.1.1.4'
N N 0.0061 0.0033 'International Tables Vol C Tables 4.2.6.8 and 6.1.1.4'
Cu Cu 0.3201 1.2651 'International Tables Vol C Tables 4.2.6.8 and 6.1.1.4'
O O 0.0106 0.0060 'International Tables Vol C Tables 4.2.6.8 and 6.1.1.4'

loop_
_geom_angle_atom_site_label_1
_geom_angle_atom_site_label_2
_geom_angle_atom_site_label_3
_geom_angle
_geom_angle_site_symmetry_1
_geom_angle_site_symmetry_3
N6 Cu1 N4 114.5(2) 2 2_655
N6 Cu1 N2 114.2(2) 2 .
N4 Cu1 N2 107.33(13) 2_655 .
N6 Cu1 N4 102.63(14) 2 .
N4 Cu1 N4 116.07(7) 2_655 .
N2 Cu1 N4 101.60(14) . .
N5 N4 Cu1 123.4(3) . 2_645
N5 N4 Cu1 120.3(3) . .
Cu1 N4 Cu1 115.12(15) 2_645 .
N6 N5 N4 176.9(4) . .
N5 N6 Cu1 147.8(3) . 2_545
C4 N1 C1 115.8(3) . .
N1 C1 C2 122.7(3) . .
N1 C1 C5 118.3(3) . .
C2 C1 C5 119.1(3) . .
N2 C2 C1 121.3(3) . .
N2 C2 H1 119.3(2) . .
C1 C2 H1 119.3(2) . .
C3 N2 C2 116.2(3) . .
C3 N2 Cu1 118.1(3) . .
C2 N2 Cu1 125.7(3) . .
N2 C3 C4 121.7(4) . .
N2 C3 H2 119.1(2) . .
C4 C3 H2 119.1(2) . .
N1 C4 C3 122.3(4) . .
N1 C4 H3 118.8(2) . .
C3 C4 H3 118.8(2) . .
O1 C5 N3 123.9(4) . .
O1 C5 C1 119.7(3) . .
N3 C5 C1 116.4(4) . .
C5 N3 H4 119.6(38) . .
C5 N3 H5 119.0(36) . .
H4 N3 H5 119.3(51) . .

loop_
_geom_bond_atom_site_label_1
_geom_bond_atom_site_label_2
_geom_bond_distance
_geom_bond_site_symmetry_2
Cu1 N6 2.007(4) 2
Cu1 N4 2.030(3) 2_655
Cu1 N2 2.067(3) .
Cu1 N4 2.098(3) .
N4 N5 1.200(4) .
N4 Cu1 2.030(3) 2_645
N5 N6 1.158(4) .
N6 Cu1 2.007(4) 2_545
N1 C4 1.334(5) .
N1 C1 1.343(5) .
C1 C2 1.383(5) .
C1 C5 1.515(5) .
C2 N2 1.353(5) .
C2 H1 0.93 .
N2 C3 1.340(5) .
C3 C4 1.392(6) .
C3 H2 0.93 .
C4 H3 0.93 .
C5 O1 1.235(5) .
C5 N3 1.320(5) .
N3 H4 0.89(2) .
N3 H5 0.88(2) .
Cu1 Cu1 3.484(1) 2_655
Cu1 Cu1 3.484(1) 2
Cu1 Cu1 5.533(2) 2_545
N3 O1 2.890(5) 3_865
H4 O1 2.00(2) 3_865

loop_
_geom_torsion_atom_site_label_1
_geom_torsion_atom_site_label_2
_geom_torsion_atom_site_label_3
_geom_torsion_atom_site_label_4
_geom_torsion
_geom_torsion_site_symmetry_1
_geom_torsion_site_symmetry_4
N6 Cu1 N4 N5 7.7(4) 2 .
N4 Cu1 N4 N5 133.3(3) 2_655 .
N2 Cu1 N4 N5 -110.6(3) . .
N6 Cu1 N4 Cu1 175.9(2) 2 2_645
N4 Cu1 N4 Cu1 -58.5(2) 2_655 2_645
N2 Cu1 N4 Cu1 57.5(2) . 2_645
Cu1 N4 N5 N6 107.5(75) 2_645 .
Cu1 N4 N5 N6 -85.3(75) . .
N4 N5 N6 Cu1 172.7(71) . 2_545
C4 N1 C1 C2 0.1(6) . .
C4 N1 C1 C5 179.4(4) . .
N1 C1 C2 N2 -0.2(6) . .
C5 C1 C2 N2 -179.6(3) . .
C1 C2 N2 C3 0.9(6) . .
C1 C2 N2 Cu1 178.3(3) . .
N6 Cu1 N2 C3 -70.6(3) 2 .
N4 Cu1 N2 C3 161.4(3) 2_655 .
N4 Cu1 N2 C3 39.1(3) . .
N6 Cu1 N2 C2 112.0(3) 2 .
N4 Cu1 N2 C2 -16.0(4) 2_655 .
N4 Cu1 N2 C2 -138.3(3) . .
C2 N2 C3 C4 -1.4(6) . .
Cu1 N2 C3 C4 -179.0(3) . .
C1 N1 C4 C3 -0.6(6) . .
N2 C3 C4 N1 1.4(7) . .
N1 C1 C5 O1 176.9(4) . .
C2 C1 C5 O1 -3.7(6) . .
N1 C1 C5 N3 -2.2(6) . .
C2 C1 C5 N3 177.2(4) . .
